data_2003397
loop_
_publ_author_name
'P\`epe, G.'
'Reboul, J.-P.'
'Brun, P.'
'Zylber, J.'

_publ_section_title
;
 3-Oxo-2-phenyl-3a,4,5,7a-tetrahydro-5,7a-epoxyisoindoline-4-carboxylic
 Acid in Two Crystalline Phases, Solvated with DMSO and Unsolvated
;
_journal_issue 4
_journal_name_full 'Acta Crystallographica Section C'
_journal_page_first 729
_journal_page_last 732
_journal_paper_doi 10.1107/S010827019401142X
_journal_volume 51
_journal_year 1995
_chemical_formula_moiety 'C15 H13 N1 O4, C2 H6 O1 S1'
_chemical_formula_sum 'C17 H19 N O5 S'
_chemical_formula_weight 349.35
_chemical_name_systematic
;
N-Phenyl-4-oxo-tricyclo-3-aza-10-oxa[5.2.1.0^1,5^]-dec-8-ene-
6-carboxylic acid
;
_space_group_crystal_system monoclinic
_space_group_IT_number 14
_space_group_name_Hall '-P 2yn'
_space_group_name_H-M_alt 'P 1 21/n 1'
_cell_angle_alpha 90.00
_cell_angle_beta 100.61(3)
_cell_angle_gamma 90.00
_cell_formula_units_Z 4
_cell_length_a 7.813(2)
_cell_length_b 11.830(2)
_cell_length_c 19.022(6)
_cell_measurement_reflns_used 25
_cell_measurement_temperature 293
_cell_measurement_theta_max 45
_cell_measurement_theta_min 15
_cell_volume 1728.1(8)
_computing_cell_refinement 'CAD-4 Operations Manual'
_computing_data_collection 'CAD-4 Operations Manual (Enraf-Nonius, 1977)'
_computing_data_reduction 'program elaborated at CRMC2'
_computing_molecular_graphics 'ORTEPII (Johnson, 1976)'
_computing_publication_material 'Word 5.0 on Machintoch LC II'
_computing_structure_refinement 'SHELX76 (Sheldrick, 1976)'
_computing_structure_solution 'MULTAN80 (Main et al., 1980)'
_diffrn_ambient_temperature 293
_diffrn_measurement_device 'Enraf-Nonius CAD-4'
_diffrn_measurement_method \q
_diffrn_radiation_monochromator graphite
_diffrn_radiation_source 'X-ray tube'
_diffrn_radiation_type CuK\a
_diffrn_radiation_wavelength 1.5418
_diffrn_reflns_limit_h_max 8
_diffrn_reflns_limit_h_min -8
_diffrn_reflns_limit_k_max 12
_diffrn_reflns_limit_k_min 0
_diffrn_reflns_limit_l_max 20
_diffrn_reflns_limit_l_min 0
_diffrn_reflns_number 3881
_diffrn_reflns_reduction_process 'SDP system'
_diffrn_reflns_theta_max 45
_diffrn_reflns_theta_min 2
_diffrn_standards_decay_% 0
_diffrn_standards_interval_time 60
_diffrn_standards_number 4
_exptl_absorpt_coefficient_mu 1.78
_exptl_absorpt_correction_type none
_exptl_crystal_colour colourless
_exptl_crystal_density_diffrn 1.343
_exptl_crystal_density_meas 1.35(2)
_exptl_crystal_density_method flotation
_exptl_crystal_description 'hexagonal prism'
_exptl_crystal_F_000 736
_exptl_crystal_size_max 0.5
_exptl_crystal_size_mid 0.4
_exptl_crystal_size_min 0.3
_refine_diff_density_max .21
_refine_diff_density_min -.20
_refine_ls_goodness_of_fit_all 0.74
_refine_ls_goodness_of_fit_obs 0.74
_refine_ls_hydrogen_treatment
;
H-atom displacement parameters not refined
;
_refine_ls_matrix_type full
_refine_ls_number_constraints 0
_refine_ls_number_parameters 274
_refine_ls_number_reflns 3449
_refine_ls_number_restraints 0
_refine_ls_R_factor_all .044
_refine_ls_R_factor_obs .044
_refine_ls_shift/esd_max .15
_refine_ls_shift/esd_mean .15
_refine_ls_structure_factor_coef F
_refine_ls_weighting_scheme unit
_refine_ls_wR_factor_all .044
_refine_ls_wR_factor_obs .044
_reflns_number_observed 3449
_reflns_number_total 3881
_reflns_observed_criterion refl_obs_if_I_>_3.0_sigma(I)
_cod_data_source_file pa1143.cif
_cod_data_source_block pepe1
_cod_depositor_comments
;
 Changing the space group from '-P 2yc' to '-P 2yn' after consulting the
 original publication. All related space group information was changed
 accordingly.

 Antanas Vaitkus,
 2017-07-04

 Changing the value of the _atom_site_type_symbol data
 item for hydrogen atoms from '?' to 'H'.

 Antanas Vaitkus,
 2017-01-15
;
_cod_original_cell_volume 1728.1(4)
_cod_original_sg_symbol_H-M 'P 21/n'
_cod_original_formula_sum 'C17 H19 N1 O5 S1'
_cod_database_code 2003397

loop_
_space_group_symop_id
_space_group_symop_operation_xyz
1 x,y,z
2 -x+1/2,y+1/2,-z+1/2
3 -x,-y,-z
4 x+1/2,-y+1/2,z+1/2

loop_
_atom_site_label
_atom_site_fract_x
_atom_site_fract_y
_atom_site_fract_z
_atom_site_B_iso_or_equiv
_atom_site_thermal_displace_type
_atom_site_calc_flag
_atom_site_type_symbol
C1 .3214(3) .1865(2) .1433(1) 3.4(1) Uani d C
C2 .3234(4) .1896(2) .0720(1) 4.5(1) Uani d C
C3 .2704(5) .0953(3) .0307(1) 5.6(1) Uani d C
C4 .2164(5) .0019(2) .0625(1) 5.5(1) Uani d C
C5 .2144(4) -.0023(2) .1343(1) 4.0(1) Uani d C
C6 .2704(2) .0911(2) .1769(1) 2.4(1) Uani d C
N7 .2800(5) .0904(1) .2519(1) 2.2(1) Uani d N
C8 .4057(3) .1634(2) .2985(1) 2.8(1) Uani d C
C9 .3598(2) .1473(2) .3705(1) 2.5(1) Uani d C
C10 .2687(2) .0307(2) .3683(1) 2.3(1) Uani d C
C11 .1930(2) .0189(1) .2891(1) 2.1(1) Uani d O
O12 .0787(2) -.0473(1) .2637(1) 3.3(1) Uani d C
C13 .4812(3) .1615(2) .4406(1) 3.6(1) Uani d C
C14 .3806(3) .1744(2) .4881(1) 3.9(1) Uani d C
C15 .1958(3) .1714(2) .4473(1) 3.0(1) Uani d C
C16 .1496(3) .0477(2) .4246(1) 2.7(1) Uani d C
C17 -.0422(3) .0325(2) .3961(1) 2.9(1) Uani d C
O18 -.0932(2) -.0737(1) .4000(1) 3.6(1) Uani d O
O19 -.1416(2) .1074(1) .3725(1) 4.6(1) Uani d O
O20 .2167(2) .2195(1) .3799(1) 2.9(1) Uani d O
S21 -.4561(1) -.1883(1) .2725(1) 3.9(1) Uani d S
C22 -.3440(4) -.1390(3) .2048(2) 5.1(1) Uani d C
C23 -.3319(4) -.3108(3) .2993(2) 5.5(1) Uani d C
O24 -.4107(2) -.1073(2) .3343(1) 4.8(1) Uani d O
H1 .366(3) .254(2) .174(1) ? ? ? H
H2 .350(3) .269(2) .047(1) ? ? ? H
H3 .265(3) .103(2) -.017(1) ? ? ? H
H4 .175(3) -.050(2) .035(1) ? ? ? H
H5 .201(3) -.066(2) .158(1) ? ? ? H
H6 .376(3) .244(2) .281(1) ? ? ? H
H7 .512(3) .142(2) .293(1) ? ? ? H
H8 .372(3) -.025(2) .381(1) ? ? ? H
H9 .576(3) .143(2) .293(1) ? ? ? H
H10 .411(3) .180(2) .541(1) ? ? ? H
H11 .130(3) .200(2) .468(1) ? ? ? H
H12 .174(3) -.002(2) .458(1) ? ? ? H
H13 -.194(3) -.079(2) .373(1) ? ? ? H
H14 -.218(3) -.126(2) .230(1) ? ? ? H
H15 -.366(3) -.205(2) .161(1) ? ? ? H
H16 -.394(3) -.076(2) .194(1) ? ? ? H
H17 -.322(3) -.356(2) .258(1) ? ? ? H
H18 -.212(3) -.291(2) .315(1) ? ? ? H
H19 -.359(3) -.333(3) .342(1) ? ? ? H

loop_
_atom_type_symbol
_atom_type_scat_source
_atom_type_scat_dispersion_real
_atom_type_scat_dispersion_imag
O 'International Tables for X-ray Crystallography (1974, Vol. IV, Table 2.2B' .047 .003
C 'International Tables for X-ray Crystallography (1974, Vol. IV, Table 2.2B' .000 .001
H 'International Tables for X-ray Crystallography (1974, Vol. IV, Table 2.2B' .000 .000

loop_
_geom_angle_atom_site_label_1
_geom_angle_atom_site_label_2
_geom_angle_atom_site_label_3
_geom_angle
_geom_angle_publ_flag
C11 C10 C9 101.6(4) yes
C11 C10 C16 121.4(5) yes
C16 C10 C9 101.3(4) yes
C10 C11 N7 108.5(4) yes
C10 C11 O12 125.1(4) yes
N7 C11 O12 126.3(4) yes
C14 C13 C9 105.4(5) yes
C13 C14 C15 106.3(5) yes
C14 C15 C16 108.5(5) yes
C14 C15 O20 101.2(5) yes
C16 C15 O20 100.6(5) yes
C10 C16 C15 100.1(5) yes
C10 C16 C17 114.7(5) yes
C15 C16 C17 112.2(5) yes
C16 C17 O18 112.5(6) yes
C16 C17 O19 125.0(6) yes
O18 C17 O19 122.5(7) yes
C1 C2 C3 119.2(8) yes
C2 C3 C4 119.1(7) yes
C3 C4 C5 122.2(6) yes
C4 C5 C6 119.4(5) yes
C1 C6 C5 117.5(5) yes
C1 C6 N7 120.1(5) yes
C5 C6 N7 122.3(5) yes
C9 C8 N7 103.4(5) yes
C10 C9 C8 106.0(5) yes
C10 C9 C13 109.7(5) yes
C10 C9 O20 99.7(4) yes
C13 C9 C8 125.7(5) yes
C13 C9 O20 101.6(4) yes
C8 C9 O20 111.2(4) yes
C11 N7 C6 126.1(4) yes
C11 N7 C8 113.1(4) yes
C6 N7 C8 120.6(4) yes
C15 O20 C9 95.4(5) yes
C22 S21 C23 99.2(4) yes
C22 S21 O24 106.1(4) yes
C23 S21 O24 105.0(4) yes

loop_
_geom_bond_atom_site_label_1
_geom_bond_atom_site_label_2
_geom_bond_distance
_geom_bond_publ_flag
C1 C2 1.360(4) yes
C1 C6 1.391(3) yes
C10 C9 1.549(3) yes
C10 C11 1.520(3) yes
C10 C16 1.556(3) yes
C11 N7 1.362(2) yes
C11 O12 1.219(2) yes
C13 C9 1.497(3) yes
C13 C14 1.311(4) yes
C14 C15 1.509(4) yes
C15 C16 1.549(4) yes
C15 O20 1.439(3) yes
C16 C17 1.508(4) yes
C17 O18 1.324(3) yes
C17 O19 1.209(3) yes
C2 C3 1.383(5) yes
C22 S21 1.784(4) yes
C23 S21 1.766(4) yes
C3 C4 1.363(5) yes
C4 C5 1.370(4) yes
C5 C6 1.392(4) yes
C6 N7 1.415(3) yes
C8 N7 1.475(3) yes
C8 C9 1.490(3) yes
C9 O20 1.444(3) yes
O24 S21 1.507(2) yes
